data_7237506
loop_
_publ_author_name
'Ekbote, Anupama'
'Mobin, Shaikh M.'
'Misra, Rajneesh'

_publ_section_title
;
 Structure--property relationship in multi-stimuli responsive
 D--A--A&#x2032; benzothiazole functionalized isomers
;
_journal_issue 40
_journal_name_full 'Journal of Materials Chemistry C'
_journal_page_first 10888
_journal_paper_doi 10.1039/C8TC04310H
_journal_volume 6
_journal_year 2018
_chemical_formula_sum 'C45 H29 N3 S2'
_chemical_formula_weight 675.83
_space_group_crystal_system monoclinic
_space_group_IT_number 14
_space_group_name_Hall '-P 2yn'
_space_group_name_H-M_alt 'P 1 21/n 1'
_atom_sites_solution_hydrogens geom
_audit_creation_method SHELXL-2014/7
_audit_update_record
;
2018-06-06 deposited with the CCDC.
2018-09-12 downloaded from the CCDC.
;
_cell_angle_alpha 90
_cell_angle_beta 98.260(7)
_cell_angle_gamma 90
_cell_formula_units_Z 4
_cell_length_a 11.0588(10)
_cell_length_b 8.5477(7)
_cell_length_c 36.929(3)
_cell_measurement_reflns_used 7100
_cell_measurement_temperature 293(2)
_cell_measurement_theta_max 23.7880
_cell_measurement_theta_min 3.6000
_cell_volume 3454.6(5)
_computing_cell_refinement 'CrysAlis RED, Oxford Diffraction Ltd.,'
_computing_data_collection 'CrysAlis CCD, Oxford Diffraction Ltd.,'
_computing_data_reduction 'CrysAlis RED, Oxford Diffraction Ltd.,'
_computing_molecular_graphics Ortep3
_computing_publication_material Shelx97
_computing_structure_refinement 'SHELXL-2014/7 (Sheldrick, 2014)'
_computing_structure_solution 'SHELXS-97 (Sheldrick, 1997)'
_diffrn_ambient_temperature 293(2)
_diffrn_detector_area_resol_mean 15.9948
_diffrn_measured_fraction_theta_full 0.998
_diffrn_measured_fraction_theta_max 0.883
_diffrn_measurement_device_type 'OXFORD DIFFRACTION SUPER NOVA'
_diffrn_measurement_method \w/q-scan
_diffrn_radiation_monochromator graphite
_diffrn_radiation_source 'Micro-Focus (Mo) X-ray Source'
_diffrn_radiation_type MoK\a
_diffrn_radiation_wavelength 0.71073
_diffrn_reflns_av_R_equivalents 0.1475
_diffrn_reflns_av_unetI/netI 0.1027
_diffrn_reflns_Laue_measured_fraction_full 0.998
_diffrn_reflns_Laue_measured_fraction_max 0.883
_diffrn_reflns_limit_h_max 14
_diffrn_reflns_limit_h_min -13
_diffrn_reflns_limit_k_max 10
_diffrn_reflns_limit_k_min -11
_diffrn_reflns_limit_l_max 47
_diffrn_reflns_limit_l_min -48
_diffrn_reflns_number 29511
_diffrn_reflns_point_group_measured_fraction_full 0.998
_diffrn_reflns_point_group_measured_fraction_max 0.883
_diffrn_reflns_theta_full 25.242
_diffrn_reflns_theta_max 29.143
_diffrn_reflns_theta_min 3.026
_exptl_absorpt_coefficient_mu 0.192
_exptl_absorpt_correction_T_max 1.00000
_exptl_absorpt_correction_T_min 0.52239
_exptl_absorpt_correction_type multi-scan
_exptl_absorpt_process_details
;
CrysAlisPro, Agilent Technologies,
Version 1.171.37.35 (release 13-08-2014 CrysAlis171 .NET)
(compiled Aug 13 2014,18:06:01)
Empirical absorption correction using spherical harmonics,
 implemented in SCALE3 ABSPACK scaling algorithm.
;
_exptl_crystal_colour yellow
_exptl_crystal_density_diffrn 1.299
_exptl_crystal_density_method 'not measured'
_exptl_crystal_description block
_exptl_crystal_F_000 1408
_exptl_crystal_size_max 0.230
_exptl_crystal_size_mid 0.180
_exptl_crystal_size_min 0.130
_refine_diff_density_max 0.332
_refine_diff_density_min -0.407
_refine_diff_density_rms 0.059
_refine_ls_extinction_method none
_refine_ls_goodness_of_fit_ref 1.041
_refine_ls_hydrogen_treatment riding
_refine_ls_matrix_type full
_refine_ls_number_parameters 451
_refine_ls_number_reflns 8224
_refine_ls_number_restraints 0
_refine_ls_restrained_S_all 1.041
_refine_ls_R_factor_all 0.1470
_refine_ls_R_factor_gt 0.0897
_refine_ls_shift/su_max 0.000
_refine_ls_shift/su_mean 0.000
_refine_ls_structure_factor_coef Fsqd
_refine_ls_weighting_details 'w=1/[\s^2^(Fo^2^)+(0.0629P)^2^+3.7071P] where P=(Fo^2^+2Fc^2^)/3'
_refine_ls_weighting_scheme calc
_refine_ls_wR_factor_gt 0.2097
_refine_ls_wR_factor_ref 0.2435
_reflns_Friedel_coverage 0.000
_reflns_number_gt 4586
_reflns_number_total 8224
_reflns_threshold_expression 'I > 2\s(I)'
_cod_data_source_file c8tc04310h2.cif
_cod_data_source_block shelx
_cod_original_sg_symbol_H-M 'P 21/n'
_cod_database_code 7237506
_shelx_shelxl_version_number 2014/7
_shelx_space_group_comment
;
The symmetry employed for this shelxl refinement is uniquely defined
by the following loop, which should always be used as a source of
symmetry information in preference to the above space-group names.
They are only intended as comments.
;
_shelx_estimated_absorpt_t_min 0.957
_shelx_estimated_absorpt_t_max 0.975

loop_
_space_group_symop_operation_xyz
'x, y, z'
'-x+1/2, y+1/2, -z+1/2'
'-x, -y, -z'
'x-1/2, -y-1/2, z-1/2'

loop_
_atom_site_label
_atom_site_type_symbol
_atom_site_fract_x
_atom_site_fract_y
_atom_site_fract_z
_atom_site_U_iso_or_equiv
_atom_site_adp_type
_atom_site_occupancy
_atom_site_site_symmetry_order
_atom_site_calc_flag
_atom_site_refinement_flags_posn
_atom_site_refinement_flags_adp
C1 C 0.7322(5) 0.0140(6) 0.28055(13) 0.0710(12) Uani 1 1 d . .
C2 C 0.8514(6) -0.0131(8) 0.29703(18) 0.104(2) Uani 1 1 d . .
H2 H 0.9170 0.0126 0.2850 0.124 Uiso 1 1 calc R U
C3 C 0.8708(7) -0.0781(8) 0.3312(2) 0.110(2) Uani 1 1 d . .
H3 H 0.9501 -0.0957 0.3427 0.131 Uiso 1 1 calc R U
C4 C 0.7718(7) -0.1180(6) 0.34890(17) 0.099(2) Uani 1 1 d . .
H4 H 0.7858 -0.1635 0.3720 0.119 Uiso 1 1 calc R U
C5 C 0.6557(6) -0.0914(6) 0.33294(14) 0.0832(15) Uani 1 1 d . .
H5 H 0.5908 -0.1176 0.3453 0.100 Uiso 1 1 calc R U
C6 C 0.6326(5) -0.0252(5) 0.29828(12) 0.0625(11) Uani 1 1 d . .
C7 C 0.5289(4) 0.0737(5) 0.24795(11) 0.0550(10) Uani 1 1 d . .
C8 C 0.4252(4) 0.1305(5) 0.22212(10) 0.0529(9) Uani 1 1 d . .
C9 C 0.4270(5) 0.1147(5) 0.18444(12) 0.0703(13) Uani 1 1 d . .
H9 H 0.4926 0.0645 0.1762 0.084 Uiso 1 1 calc R U
C10 C 0.3328(5) 0.1725(6) 0.15914(12) 0.0800(15) Uani 1 1 d . .
H10 H 0.3364 0.1630 0.1342 0.096 Uiso 1 1 calc R U
C11 C 0.2355(5) 0.2429(6) 0.17068(13) 0.0804(15) Uani 1 1 d . .
H11 H 0.1722 0.2815 0.1537 0.096 Uiso 1 1 calc R U
C12 C 0.2300(4) 0.2576(6) 0.20818(12) 0.0683(12) Uani 1 1 d . .
H12 H 0.1622 0.3042 0.2160 0.082 Uiso 1 1 calc R U
C13 C 0.3237(4) 0.2038(5) 0.23363(10) 0.0520(9) Uani 1 1 d . .
C14 C 0.3161(3) 0.2325(5) 0.27341(10) 0.0490(9) Uani 1 1 d . .
C15 C 0.2254(4) 0.1729(5) 0.29050(11) 0.0604(11) Uani 1 1 d . .
H15 H 0.1650 0.1125 0.2770 0.072 Uiso 1 1 calc R U
C16 C 0.2195(4) 0.1997(5) 0.32826(10) 0.0554(10) Uani 1 1 d . .
H16 H 0.1546 0.1569 0.3383 0.067 Uiso 1 1 calc R U
C17 C 0.3040(3) 0.2849(4) 0.35040(10) 0.0460(8) Uani 1 1 d . .
C18 C 0.3991(3) 0.3524(4) 0.33323(9) 0.0447(8) Uani 1 1 d . .
C19 C 0.4042(3) 0.3290(4) 0.29475(10) 0.0459(8) Uani 1 1 d . .
C20 C 0.2962(3) 0.3137(4) 0.38997(9) 0.0445(8) Uani 1 1 d . .
C21 C 0.4004(4) 0.3216(4) 0.41580(10) 0.0501(9) Uani 1 1 d . .
H21 H 0.4766 0.3047 0.4087 0.060 Uiso 1 1 calc R U
C22 C 0.3917(3) 0.3545(4) 0.45210(10) 0.0495(9) Uani 1 1 d . .
H22 H 0.4622 0.3551 0.4692 0.059 Uiso 1 1 calc R U
C23 C 0.2798(3) 0.3867(4) 0.46352(9) 0.0467(8) Uani 1 1 d . .
C24 C 0.1748(4) 0.3777(4) 0.43731(10) 0.0496(9) Uani 1 1 d . .
H24 H 0.0984 0.3964 0.4442 0.059 Uiso 1 1 calc R U
C25 C 0.1837(4) 0.3414(5) 0.40123(10) 0.0498(9) Uani 1 1 d . .
H25 H 0.1131 0.3354 0.3843 0.060 Uiso 1 1 calc R U
C26 C 0.2743(3) 0.4228(4) 0.50310(10) 0.0485(9) Uani 1 1 d . .
C27 C 0.3396(3) 0.3061(4) 0.52922(10) 0.0456(8) Uani 1 1 d . .
C28 C 0.3422(4) 0.1499(5) 0.51932(11) 0.0575(10) Uani 1 1 d . .
H28 H 0.2970 0.1161 0.4975 0.069 Uiso 1 1 calc R U
C29 C 0.4128(5) 0.0426(5) 0.54212(14) 0.0705(13) Uani 1 1 d . .
H29 H 0.4158 -0.0617 0.5351 0.085 Uiso 1 1 calc R U
C30 C 0.4771(5) 0.0909(6) 0.57459(14) 0.0749(13) Uani 1 1 d . .
H30 H 0.5225 0.0195 0.5900 0.090 Uiso 1 1 calc R U
C31 C 0.4740(4) 0.2448(6) 0.58415(12) 0.0681(12) Uani 1 1 d . .
H31 H 0.5177 0.2779 0.6062 0.082 Uiso 1 1 calc R U
C32 C 0.4085(3) 0.3500(5) 0.56218(10) 0.0532(9) Uani 1 1 d . .
H32 H 0.4094 0.4544 0.5693 0.064 Uiso 1 1 calc R U
C33 C 0.2173(4) 0.5530(4) 0.51291(10) 0.0492(9) Uani 1 1 d . .
C34 C 0.1963(4) 0.5824(5) 0.55187(10) 0.0506(9) Uani 1 1 d . .
C35 C 0.1508(4) 0.4685(5) 0.57317(11) 0.0587(10) Uani 1 1 d . .
H35 H 0.1319 0.3697 0.5635 0.070 Uiso 1 1 calc R U
C36 C 0.1337(5) 0.5013(7) 0.60853(12) 0.0791(15) Uani 1 1 d . .
H36 H 0.1030 0.4239 0.6224 0.095 Uiso 1 1 calc R U
C37 C 0.1603(6) 0.6425(9) 0.62349(14) 0.097(2) Uani 1 1 d . .
H37 H 0.1492 0.6618 0.6476 0.116 Uiso 1 1 calc R U
C38 C 0.2036(6) 0.7577(8) 0.60313(17) 0.104(2) Uani 1 1 d . .
H38 H 0.2222 0.8558 0.6133 0.125 Uiso 1 1 calc R U
C39 C 0.2197(5) 0.7278(6) 0.56718(13) 0.0757(13) Uani 1 1 d . .
H39 H 0.2468 0.8075 0.5532 0.091 Uiso 1 1 calc R U
C40 C 0.1721(4) 0.6805(4) 0.48658(10) 0.0504(9) Uani 1 1 d . .
C41 C 0.0581(4) 0.7472(5) 0.48717(12) 0.0638(11) Uani 1 1 d . .
H41 H 0.0083 0.7088 0.5034 0.077 Uiso 1 1 calc R U
C42 C 0.0163(5) 0.8713(6) 0.46387(14) 0.0766(13) Uani 1 1 d . .
H42 H -0.0610 0.9135 0.4642 0.092 Uiso 1 1 calc R U
C43 C 0.0917(5) 0.9299(6) 0.44043(13) 0.0762(14) Uani 1 1 d . .
H43 H 0.0652 1.0119 0.4247 0.091 Uiso 1 1 calc R U
C44 C 0.2044(5) 0.8681(6) 0.44028(13) 0.0747(13) Uani 1 1 d . .
H44 H 0.2549 0.9093 0.4246 0.090 Uiso 1 1 calc R U
C45 C 0.2453(4) 0.7456(5) 0.46285(11) 0.0626(11) Uani 1 1 d . .
H45 H 0.3232 0.7055 0.4623 0.075 Uiso 1 1 calc R U
N1 N 0.5191(3) 0.0092(4) 0.27945(9) 0.0604(9) Uani 1 1 d . .
N2 N 0.4956(3) 0.4042(4) 0.28255(8) 0.0579(9) Uani 1 1 d . .
N3 N 0.4881(3) 0.4485(4) 0.34873(8) 0.0575(9) Uani 1 1 d . .
S1 S 0.67851(13) 0.0959(2) 0.23849(4) 0.0881(5) Uani 1 1 d . .
S2 S 0.56748(11) 0.49654(15) 0.31716(3) 0.0711(4) Uani 1 1 d . .

loop_
_atom_site_aniso_label
_atom_site_aniso_U_11
_atom_site_aniso_U_22
_atom_site_aniso_U_33
_atom_site_aniso_U_23
_atom_site_aniso_U_13
_atom_site_aniso_U_12
C1 0.067(3) 0.071(3) 0.077(3) -0.009(2) 0.016(2) 0.017(2)
C2 0.082(4) 0.124(5) 0.104(5) -0.016(4) 0.011(3) 0.034(4)
C3 0.106(5) 0.100(5) 0.113(5) -0.034(4) -0.020(4) 0.047(4)
C4 0.140(6) 0.067(3) 0.082(4) -0.008(3) -0.012(4) 0.032(4)
C5 0.111(5) 0.064(3) 0.072(3) 0.003(2) 0.004(3) 0.001(3)
C6 0.078(3) 0.049(2) 0.063(3) -0.0077(19) 0.018(2) 0.004(2)
C7 0.067(3) 0.054(2) 0.049(2) -0.0057(17) 0.0244(19) 0.0011(19)
C8 0.064(3) 0.053(2) 0.044(2) -0.0094(16) 0.0165(18) -0.0098(19)
C9 0.095(4) 0.069(3) 0.054(3) -0.018(2) 0.031(3) -0.014(3)
C10 0.106(4) 0.090(4) 0.042(2) -0.016(2) 0.005(3) -0.022(3)
C11 0.090(4) 0.087(4) 0.057(3) -0.008(2) -0.014(3) -0.013(3)
C12 0.063(3) 0.082(3) 0.057(3) -0.018(2) -0.001(2) -0.001(2)
C13 0.054(2) 0.056(2) 0.048(2) -0.0164(17) 0.0112(18) -0.0103(18)
C14 0.047(2) 0.057(2) 0.044(2) -0.0104(16) 0.0095(16) -0.0005(17)
C15 0.051(2) 0.074(3) 0.058(2) -0.024(2) 0.0127(19) -0.013(2)
C16 0.050(2) 0.067(3) 0.054(2) -0.0144(19) 0.0226(18) -0.0163(19)
C17 0.044(2) 0.052(2) 0.0443(19) -0.0053(15) 0.0137(16) 0.0015(16)
C18 0.042(2) 0.049(2) 0.0447(19) -0.0074(15) 0.0135(15) -0.0037(15)
C19 0.046(2) 0.048(2) 0.046(2) -0.0062(15) 0.0136(16) -0.0020(16)
C20 0.044(2) 0.051(2) 0.0409(19) -0.0088(15) 0.0158(16) -0.0013(16)
C21 0.049(2) 0.057(2) 0.048(2) -0.0040(17) 0.0186(17) 0.0072(17)
C22 0.046(2) 0.059(2) 0.044(2) -0.0027(17) 0.0101(16) 0.0028(17)
C23 0.050(2) 0.051(2) 0.0404(19) -0.0056(15) 0.0134(16) -0.0014(17)
C24 0.048(2) 0.055(2) 0.050(2) -0.0023(17) 0.0239(17) 0.0014(17)
C25 0.048(2) 0.059(2) 0.044(2) -0.0027(16) 0.0110(16) -0.0022(17)
C26 0.049(2) 0.053(2) 0.045(2) -0.0004(16) 0.0155(16) -0.0013(17)
C27 0.047(2) 0.046(2) 0.046(2) -0.0014(15) 0.0143(16) -0.0059(16)
C28 0.071(3) 0.051(2) 0.053(2) -0.0016(18) 0.016(2) -0.0081(19)
C29 0.087(3) 0.045(2) 0.086(3) 0.007(2) 0.033(3) 0.005(2)
C30 0.078(3) 0.076(3) 0.071(3) 0.018(2) 0.011(3) 0.015(3)
C31 0.060(3) 0.083(3) 0.060(3) 0.004(2) 0.004(2) 0.004(2)
C32 0.046(2) 0.064(2) 0.050(2) -0.0043(18) 0.0106(17) -0.0017(18)
C33 0.053(2) 0.048(2) 0.048(2) -0.0026(16) 0.0149(17) -0.0072(17)
C34 0.051(2) 0.057(2) 0.046(2) -0.0091(17) 0.0141(17) -0.0081(17)
C35 0.054(2) 0.067(3) 0.060(2) 0.0018(19) 0.023(2) 0.0077(19)
C36 0.079(3) 0.113(4) 0.052(3) 0.012(3) 0.032(2) 0.033(3)
C37 0.096(4) 0.144(6) 0.052(3) -0.016(3) 0.016(3) 0.046(4)
C38 0.121(5) 0.102(5) 0.088(4) -0.057(4) 0.012(4) 0.003(4)
C39 0.095(4) 0.064(3) 0.071(3) -0.018(2) 0.021(3) -0.014(3)
C40 0.056(2) 0.047(2) 0.050(2) -0.0013(16) 0.0143(18) -0.0009(17)
C41 0.062(3) 0.063(3) 0.070(3) 0.003(2) 0.020(2) 0.002(2)
C42 0.076(3) 0.061(3) 0.092(4) -0.001(2) 0.009(3) 0.013(2)
C43 0.092(4) 0.055(3) 0.078(3) 0.012(2) 0.001(3) -0.004(3)
C44 0.092(4) 0.068(3) 0.068(3) 0.010(2) 0.024(3) -0.007(3)
C45 0.069(3) 0.061(3) 0.062(3) 0.009(2) 0.025(2) -0.001(2)
N1 0.062(2) 0.060(2) 0.062(2) -0.0051(16) 0.0170(17) -0.0026(17)
N2 0.056(2) 0.073(2) 0.0474(18) -0.0063(16) 0.0169(15) -0.0162(17)
N3 0.059(2) 0.069(2) 0.0478(18) -0.0138(15) 0.0177(15) -0.0181(17)
S1 0.0718(9) 0.1210(12) 0.0795(9) 0.0097(8) 0.0390(7) 0.0137(8)
S2 0.0699(8) 0.0912(9) 0.0565(6) -0.0195(6) 0.0241(5) -0.0338(6)

loop_
_atom_type_symbol
_atom_type_description
_atom_type_scat_dispersion_real
_atom_type_scat_dispersion_imag
_atom_type_scat_source
C C 0.0033 0.0016 'International Tables Vol C Tables 4.2.6.8 and 6.1.1.4'
H H 0.0000 0.0000 'International Tables Vol C Tables 4.2.6.8 and 6.1.1.4'
N N 0.0061 0.0033 'International Tables Vol C Tables 4.2.6.8 and 6.1.1.4'
S S 0.1246 0.1234 'International Tables Vol C Tables 4.2.6.8 and 6.1.1.4'

loop_
_geom_angle_atom_site_label_1
_geom_angle_atom_site_label_2
_geom_angle_atom_site_label_3
_geom_angle
C2 C1 C6 121.1(5)
C2 C1 S1 130.0(5)
C6 C1 S1 109.0(4)
C3 C2 C1 119.0(6)
C3 C2 H2 120.5
C1 C2 H2 120.5
C2 C3 C4 120.1(6)
C2 C3 H3 119.9
C4 C3 H3 119.9
C5 C4 C3 120.9(6)
C5 C4 H4 119.5
C3 C4 H4 119.5
C4 C5 C6 120.5(6)
C4 C5 H5 119.7
C6 C5 H5 119.7
N1 C6 C5 125.9(5)
N1 C6 C1 115.7(4)
C5 C6 C1 118.4(5)
N1 C7 C8 124.3(4)
N1 C7 S1 115.2(3)
C8 C7 S1 120.5(3)
C9 C8 C13 118.0(4)
C9 C8 C7 119.6(4)
C13 C8 C7 122.4(3)
C10 C9 C8 121.2(4)
C10 C9 H9 119.4
C8 C9 H9 119.4
C11 C10 C9 120.0(4)
C11 C10 H10 120.0
C9 C10 H10 120.0
C10 C11 C12 120.0(5)
C10 C11 H11 120.0
C12 C11 H11 120.0
C13 C12 C11 120.7(4)
C13 C12 H12 119.6
C11 C12 H12 119.6
C12 C13 C8 120.0(4)
C12 C13 C14 118.1(4)
C8 C13 C14 121.9(4)
C15 C14 C19 116.9(3)
C15 C14 C13 122.8(3)
C19 C14 C13 120.3(3)
C14 C15 C16 122.4(4)
C14 C15 H15 118.8
C16 C15 H15 118.8
C17 C16 C15 123.4(3)
C17 C16 H16 118.3
C15 C16 H16 118.3
C16 C17 C18 115.9(3)
C16 C17 C20 122.9(3)
C18 C17 C20 121.1(3)
N3 C18 C17 126.8(3)
N3 C18 C19 112.0(3)
C17 C18 C19 121.1(3)
N2 C19 C14 125.8(3)
N2 C19 C18 113.9(3)
C14 C19 C18 120.3(3)
C25 C20 C21 118.5(3)
C25 C20 C17 120.0(3)
C21 C20 C17 121.4(3)
C22 C21 C20 120.6(3)
C22 C21 H21 119.7
C20 C21 H21 119.7
C21 C22 C23 121.4(4)
C21 C22 H22 119.3
C23 C22 H22 119.3
C22 C23 C24 117.7(3)
C22 C23 C26 119.8(3)
C24 C23 C26 122.5(3)
C25 C24 C23 120.6(3)
C25 C24 H24 119.7
C23 C24 H24 119.7
C24 C25 C20 121.1(4)
C24 C25 H25 119.4
C20 C25 H25 119.4
C33 C26 C27 125.1(3)
C33 C26 C23 120.9(3)
C27 C26 C23 114.0(3)
C28 C27 C32 117.4(4)
C28 C27 C26 119.8(3)
C32 C27 C26 122.5(3)
C27 C28 C29 120.1(4)
C27 C28 H28 119.9
C29 C28 H28 119.9
C30 C29 C28 120.2(4)
C30 C29 H29 119.9
C28 C29 H29 119.9
C31 C30 C29 119.2(4)
C31 C30 H30 120.4
C29 C30 H30 120.4
C32 C31 C30 121.2(4)
C32 C31 H31 119.4
C30 C31 H31 119.4
C31 C32 C27 121.7(4)
C31 C32 H32 119.1
C27 C32 H32 119.1
C26 C33 C40 123.3(3)
C26 C33 C34 122.2(3)
C40 C33 C34 114.5(3)
C39 C34 C35 117.5(4)
C39 C34 C33 119.8(4)
C35 C34 C33 122.7(3)
C36 C35 C34 120.3(4)
C36 C35 H35 119.8
C34 C35 H35 119.8
C37 C36 C35 121.5(5)
C37 C36 H36 119.3
C35 C36 H36 119.3
C36 C37 C38 119.7(5)
C36 C37 H37 120.2
C38 C37 H37 120.2
C37 C38 C39 119.8(5)
C37 C38 H38 120.1
C39 C38 H38 120.1
C34 C39 C38 121.2(5)
C34 C39 H39 119.4
C38 C39 H39 119.4
C41 C40 C45 117.3(4)
C41 C40 C33 120.6(3)
C45 C40 C33 122.0(4)
C40 C41 C42 121.5(4)
C40 C41 H41 119.3
C42 C41 H41 119.3
C43 C42 C41 119.0(5)
C43 C42 H42 120.5
C41 C42 H42 120.5
C44 C43 C42 120.0(5)
C44 C43 H43 120.0
C42 C43 H43 120.0
C43 C44 C45 121.2(4)
C43 C44 H44 119.4
C45 C44 H44 119.4
C44 C45 C40 121.0(4)
C44 C45 H45 119.5
C40 C45 H45 119.5
C7 N1 C6 110.7(4)
C19 N2 S2 106.3(2)
C18 N3 S2 106.8(2)
C1 S1 C7 89.4(2)
N3 S2 N2 101.04(17)

loop_
_geom_bond_atom_site_label_1
_geom_bond_atom_site_label_2
_geom_bond_distance
C1 C2 1.390(7)
C1 C6 1.400(6)
C1 S1 1.729(5)
C2 C3 1.367(9)
C2 H2 0.9300
C3 C4 1.396(9)
C3 H3 0.9300
C4 C5 1.353(8)
C4 H4 0.9300
C5 C6 1.389(6)
C5 H5 0.9300
C6 N1 1.376(6)
C7 N1 1.306(5)
C7 C8 1.464(6)
C7 S1 1.750(4)
C8 C9 1.401(5)
C8 C13 1.404(5)
C9 C10 1.387(7)
C9 H9 0.9300
C10 C11 1.354(7)
C10 H10 0.9300
C11 C12 1.400(6)
C11 H11 0.9300
C12 C13 1.375(6)
C12 H12 0.9300
C13 C14 1.503(5)
C14 C15 1.359(5)
C14 C19 1.425(5)
C15 C16 1.424(5)
C15 H15 0.9300
C16 C17 1.361(5)
C16 H16 0.9300
C17 C18 1.426(5)
C17 C20 1.497(5)
C18 N3 1.345(5)
C18 C19 1.444(5)
C19 N2 1.330(5)
C20 C25 1.387(5)
C20 C21 1.388(5)
C21 C22 1.386(5)
C21 H21 0.9300
C22 C23 1.391(5)
C22 H22 0.9300
C23 C24 1.403(5)
C23 C26 1.503(5)
C24 C25 1.386(5)
C24 H24 0.9300
C25 H25 0.9300
C26 C33 1.354(5)
C26 C27 1.499(5)
C27 C28 1.386(5)
C27 C32 1.391(5)
C28 C29 1.404(6)
C28 H28 0.9300
C29 C30 1.367(7)
C29 H29 0.9300
C30 C31 1.364(7)
C30 H30 0.9300
C31 C32 1.350(6)
C31 H31 0.9300
C32 H32 0.9300
C33 C40 1.498(5)
C33 C34 1.511(5)
C34 C39 1.374(6)
C34 C35 1.390(5)
C35 C36 1.375(6)
C35 H35 0.9300
C36 C37 1.342(8)
C36 H36 0.9300
C37 C38 1.367(9)
C37 H37 0.9300
C38 C39 1.389(7)
C38 H38 0.9300
C39 H39 0.9300
C40 C41 1.386(6)
C40 C45 1.392(5)
C41 C42 1.401(6)
C41 H41 0.9300
C42 C43 1.380(7)
C42 H42 0.9300
C43 C44 1.354(7)
C43 H43 0.9300
C44 C45 1.374(6)
C44 H44 0.9300
C45 H45 0.9300
N2 S2 1.611(3)
N3 S2 1.610(3)

loop_
_geom_torsion_atom_site_label_1
_geom_torsion_atom_site_label_2
_geom_torsion_atom_site_label_3
_geom_torsion_atom_site_label_4
_geom_torsion
C6 C1 C2 C3 -0.4(8)
S1 C1 C2 C3 178.9(4)
C1 C2 C3 C4 0.7(9)
C2 C3 C4 C5 -0.9(9)
C3 C4 C5 C6 0.8(8)
C4 C5 C6 N1 -179.1(4)
C4 C5 C6 C1 -0.4(7)
C2 C1 C6 N1 179.1(5)
S1 C1 C6 N1 -0.4(5)
C2 C1 C6 C5 0.2(7)
S1 C1 C6 C5 -179.2(3)
N1 C7 C8 C9 -143.9(4)
S1 C7 C8 C9 38.4(5)
N1 C7 C8 C13 37.3(6)
S1 C7 C8 C13 -140.4(3)
C13 C8 C9 C10 1.4(6)
C7 C8 C9 C10 -177.5(4)
C8 C9 C10 C11 -1.4(7)
C9 C10 C11 C12 0.1(8)
C10 C11 C12 C13 1.2(7)
C11 C12 C13 C8 -1.3(7)
C11 C12 C13 C14 176.1(4)
C9 C8 C13 C12 0.0(6)
C7 C8 C13 C12 178.8(4)
C9 C8 C13 C14 -177.3(4)
C7 C8 C13 C14 1.6(6)
C12 C13 C14 C15 62.1(6)
C8 C13 C14 C15 -120.6(5)
C12 C13 C14 C19 -116.1(4)
C8 C13 C14 C19 61.2(5)
C19 C14 C15 C16 -2.2(6)
C13 C14 C15 C16 179.5(4)
C14 C15 C16 C17 -0.8(7)
C15 C16 C17 C18 2.1(6)
C15 C16 C17 C20 179.3(4)
C16 C17 C18 N3 175.6(4)
C20 C17 C18 N3 -1.6(6)
C16 C17 C18 C19 -0.6(5)
C20 C17 C18 C19 -177.8(3)
C15 C14 C19 N2 -176.3(4)
C13 C14 C19 N2 2.0(6)
C15 C14 C19 C18 3.7(6)
C13 C14 C19 C18 -178.0(3)
N3 C18 C19 N2 0.9(5)
C17 C18 C19 N2 177.6(4)
N3 C18 C19 C14 -179.1(4)
C17 C18 C19 C14 -2.4(5)
C16 C17 C20 C25 -38.5(6)
C18 C17 C20 C25 138.6(4)
C16 C17 C20 C21 145.0(4)
C18 C17 C20 C21 -38.0(5)
C25 C20 C21 C22 0.8(6)
C17 C20 C21 C22 177.5(3)
C20 C21 C22 C23 -2.6(6)
C21 C22 C23 C24 2.9(6)
C21 C22 C23 C26 -179.6(3)
C22 C23 C24 C25 -1.4(5)
C26 C23 C24 C25 -178.8(3)
C23 C24 C25 C20 -0.4(6)
C21 C20 C25 C24 0.7(6)
C17 C20 C25 C24 -176.0(3)
C22 C23 C26 C33 127.9(4)
C24 C23 C26 C33 -54.7(5)
C22 C23 C26 C27 -50.3(5)
C24 C23 C26 C27 127.1(4)
C33 C26 C27 C28 148.4(4)
C23 C26 C27 C28 -33.5(5)
C33 C26 C27 C32 -37.7(6)
C23 C26 C27 C32 140.4(4)
C32 C27 C28 C29 -0.3(6)
C26 C27 C28 C29 173.9(4)
C27 C28 C29 C30 1.5(7)
C28 C29 C30 C31 -1.4(7)
C29 C30 C31 C32 0.1(7)
C30 C31 C32 C27 1.2(7)
C28 C27 C32 C31 -1.0(6)
C26 C27 C32 C31 -175.1(4)
C27 C26 C33 C40 169.0(3)
C23 C26 C33 C40 -9.0(6)
C27 C26 C33 C34 -9.9(6)
C23 C26 C33 C34 172.1(3)
C26 C33 C34 C39 135.2(5)
C40 C33 C34 C39 -43.7(5)
C26 C33 C34 C35 -46.3(6)
C40 C33 C34 C35 134.7(4)
C39 C34 C35 C36 -1.7(6)
C33 C34 C35 C36 179.8(4)
C34 C35 C36 C37 -0.2(7)
C35 C36 C37 C38 1.0(9)
C36 C37 C38 C39 0.0(10)
C35 C34 C39 C38 2.7(7)
C33 C34 C39 C38 -178.7(5)
C37 C38 C39 C34 -1.9(9)
C26 C33 C40 C41 136.5(4)
C34 C33 C40 C41 -44.5(5)
C26 C33 C40 C45 -48.9(6)
C34 C33 C40 C45 130.0(4)
C45 C40 C41 C42 2.3(6)
C33 C40 C41 C42 177.1(4)
C40 C41 C42 C43 -1.3(7)
C41 C42 C43 C44 -0.3(7)
C42 C43 C44 C45 0.9(8)
C43 C44 C45 C40 0.2(7)
C41 C40 C45 C44 -1.8(6)
C33 C40 C45 C44 -176.5(4)
C8 C7 N1 C6 -177.1(4)
S1 C7 N1 C6 0.6(4)
C5 C6 N1 C7 178.6(4)
C1 C6 N1 C7 -0.1(5)
C14 C19 N2 S2 179.8(3)
C18 C19 N2 S2 -0.2(4)
C17 C18 N3 S2 -177.6(3)
C19 C18 N3 S2 -1.1(4)
C2 C1 S1 C7 -178.8(5)
C6 C1 S1 C7 0.6(3)
N1 C7 S1 C1 -0.7(3)
C8 C7 S1 C1 177.1(3)
C18 N3 S2 N2 0.9(3)
C19 N2 S2 N3 -0.4(3)
